data_4512214
loop_
_publ_author_name
'Chen, Di-ming'
'Zhang, Xiao-ping'
'Shi, Wei'
'Cheng, Peng'

_publ_section_title
;
 Tuning Two-Dimensional Layer to Three-Dimensional Pillar-Layered
 Metal--Organic Frameworks: Polycatenation and Interpenetration Behaviors
;
_journal_issue 12
_journal_name_full 'Crystal Growth &amp; Design'
_journal_page_first 6261
_journal_paper_doi 10.1021/cg500942g
_journal_volume 14
_journal_year 2014
_chemical_formula_moiety 'C62 H48 N6 O10 Zn2'
_chemical_formula_sum 'C62 H48 N6 O10 Zn2'
_chemical_formula_weight 1167.80
_chemical_name_systematic
;
 ? 
;
_space_group_crystal_system monoclinic
_space_group_IT_number 15
_space_group_name_Hall '-C 2yc'
_space_group_name_H-M_alt 'C 1 2/c 1'
_symmetry_space_group_name_Hall '-C 2yc'
_symmetry_space_group_name_H-M 'C 1 2/c 1'
_atom_sites_solution_hydrogens geom
_atom_sites_solution_primary iterative
_atom_sites_solution_secondary difmap
_audit_creation_date 2014-06-19
_audit_creation_method
;
Olex2 1.2
(compiled 2014.06.18 svn.r2945 for OlexSys, GUI svn.r4846)
;
_cell_angle_alpha 90.00
_cell_angle_beta 113.725(5)
_cell_angle_gamma 90.00
_cell_formula_units_Z 8
_cell_length_a 25.1240(12)
_cell_length_b 17.0584(5)
_cell_length_c 30.6102(13)
_cell_measurement_reflns_used 5978
_cell_measurement_temperature 129.90(14)
_cell_measurement_theta_max 28.3970
_cell_measurement_theta_min 3.2390
_cell_volume 12010.1(10)
_computing_cell_refinement
;
CrysAlisPro, Agilent Technologies,
Version 1.171.36.32 (release 02-08-2013 CrysAlis171 .NET)
(compiled Aug  2 2013,16:46:58)
;
_computing_data_collection
;
CrysAlisPro, Agilent Technologies,
Version 1.171.36.32 (release 02-08-2013 CrysAlis171 .NET)
(compiled Aug  2 2013,16:46:58)
;
_computing_data_reduction
;
CrysAlisPro, Agilent Technologies,
Version 1.171.36.32 (release 02-08-2013 CrysAlis171 .NET)
(compiled Aug  2 2013,16:46:58)
;
_computing_molecular_graphics 'Olex2 (Dolomanov et al., 2009)'
_computing_publication_material 'Olex2 (Dolomanov et al., 2009)'
_computing_structure_refinement 'XL (Sheldrick, 2008)'
_computing_structure_solution
;
Superflip (Palatinus & Chapuis, 2007;Palatinus & van der Lee, 2008;
Palatinus et al., 2012)
;
_diffrn_ambient_temperature 129.90(14)
_diffrn_detector_area_resol_mean 16.2116
_diffrn_measured_fraction_theta_full 0.998
_diffrn_measured_fraction_theta_max 0.998
_diffrn_measurement_details
;
  1 omega  -20.00   54.00   1.0000   40.0000
omega____ theta____ kappa____ phi______ frames
    -       18.0372  -99.0000 -180.0000 74

  2 omega  -10.00   85.00   1.0000   40.0000
omega____ theta____ kappa____ phi______ frames
    -       18.0372   77.0000  -30.0000 95

  3 omega  -38.00   10.00   1.0000   40.0000
omega____ theta____ kappa____ phi______ frames
    -       18.0372  -19.0000 -150.0000 48
;
_diffrn_measurement_device_type 'SuperNova, Single source at offset, Eos'
_diffrn_measurement_method '\w scans'
_diffrn_orient_matrix_UB_11 -0.0221767000
_diffrn_orient_matrix_UB_12 -0.0008280000
_diffrn_orient_matrix_UB_13 -0.0234120000
_diffrn_orient_matrix_UB_21 -0.0006048000
_diffrn_orient_matrix_UB_22 -0.0415393000
_diffrn_orient_matrix_UB_23 0.0009864000
_diffrn_orient_matrix_UB_31 -0.0214516000
_diffrn_orient_matrix_UB_32 0.0021437000
_diffrn_orient_matrix_UB_33 0.0095078000
_diffrn_radiation_monochromator mirror
_diffrn_radiation_type MoK\a
_diffrn_radiation_wavelength 0.71073
_diffrn_reflns_av_R_equivalents 0.0475
_diffrn_reflns_av_unetI/netI 0.0809
_diffrn_reflns_limit_h_max 29
_diffrn_reflns_limit_h_min -26
_diffrn_reflns_limit_k_max 20
_diffrn_reflns_limit_k_min -19
_diffrn_reflns_limit_l_max 36
_diffrn_reflns_limit_l_min -30
_diffrn_reflns_number 22446
_diffrn_reflns_theta_full 25.00
_diffrn_reflns_theta_max 25.00
_diffrn_reflns_theta_min 2.92
_diffrn_source 'SuperNova (Mo) X-ray Source'
_exptl_absorpt_coefficient_mu 0.860
_exptl_absorpt_correction_T_max 1.00000
_exptl_absorpt_correction_T_min 0.71856
_exptl_absorpt_correction_type multi-scan
_exptl_absorpt_process_details
;
CrysAlisPro, Agilent Technologies,
Version 1.171.36.32 (release 02-08-2013 CrysAlis171 .NET)
(compiled Aug  2 2013,16:46:58)
Empirical absorption correction using spherical harmonics,
 implemented in SCALE3 ABSPACK scaling algorithm.
;
_exptl_crystal_colour
;
;
_exptl_crystal_density_diffrn 1.292
_exptl_crystal_density_method 'not measured'
_exptl_crystal_description
;
;
_exptl_crystal_F_000 4816
_platon_squeeze_details
;
;
_refine_diff_density_max 0.891
_refine_diff_density_min -0.498
_refine_diff_density_rms 0.095
_refine_ls_extinction_method none
_refine_ls_goodness_of_fit_ref 1.066
_refine_ls_hydrogen_treatment mixed
_refine_ls_matrix_type full
_refine_ls_number_parameters 729
_refine_ls_number_reflns 10540
_refine_ls_number_restraints 21
_refine_ls_restrained_S_all 1.071
_refine_ls_R_factor_all 0.0844
_refine_ls_R_factor_gt 0.0603
_refine_ls_shift/su_max 0.001
_refine_ls_shift/su_mean 0.000
_refine_ls_structure_factor_coef Fsqd
_refine_ls_weighting_details 'calc w=1/[\s^2^(Fo^2^)+(0.0840P)^2^+0.0000P] where P=(Fo^2^+2Fc^2^)/3'
_refine_ls_weighting_scheme calc
_refine_ls_wR_factor_gt 0.1589
_refine_ls_wR_factor_ref 0.1710
_reflns_number_gt 7389
_reflns_number_total 10540
_reflns_threshold_expression >2sigma(I)
_cod_data_source_file cg500942g_si_002.cif
_cod_data_source_block 2
_cod_depositor_comments 'Adding full bibliography for 4512213--4512215.cif.'
_cod_original_cell_volume 12010.1(8)
_cod_database_code 4512214
_chemical_oxdiff_formula 'C Zn'
_reflns_odcompleteness_completeness 99.76
_reflns_odcompleteness_iscentric 1
_reflns_odcompleteness_theta 26.32
_olex2_refinement_description
;
1. Fixed Uiso
 At 1.2 times of:
  All C(H) groups, All C(H,H) groups
 At 1.5 times of:
  All C(H,H,H) groups, All O(H) groups
2. Restrained distances
 O37-H37
 0.85 with sigma of 0.01
 O39-H39
 0.85 with sigma of 0.01
 C12-H37
 1.898948 with sigma of 0.02
 Zn6-H37
 2.843748 with sigma of 0.02
 C300-H39
 1.885738 with sigma of 0.02
 Zn2-H39
 2.712923 with sigma of 0.02
3. Rigid bond restraints
 O37, C12, C6
 with sigma for 1-2 distances of 0.01 and sigma for 1-3 distances of 0.01
4. Uiso/Uaniso restraints and constraints
O37: within 1.7A with sigma of 0.04 and sigma for terminal atoms of 0.08
O37: within 1.7A with sigma of 0.04 and sigma for terminal atoms of 0.08
O37 \\sim C12 \\sim C6: within 1.7A with sigma of 0.04 and sigma for terminal
atoms of 0.08
5.a Secondary CH2 refined with riding coordinates:
 C300(H30a,H30b), C12(H12a,H12b)
5.b Aromatic/amide H refined with riding coordinates:
 C42(H42), C45(H45), C48(H48), C68(H68), C87(H87), C89(H89), C92(H92),
 C95(H95), C122(H122), C128(H128), C129(H129), C140(H140), C143(H143),
 C150(H150), C154(H154), C161(H161), C166(H166), C171(H171), C176(H176),
 C194(H194), C195(H195), C209(H209), C211(H211), C217(H217), C245(H245),
 C248(H248), C250(H250), C251(H251), C254(H254), C272(H272), C282(H282),
 C287(H287), C289(H289), C295(H295), C302(H302), C322(H322)
5.c Idealised Me refined as rotating group:
 C333(H33a,H33b,H33c), C6(H6a,H6b,H6c)
;
_olex2_submission_special_instructions 'No special instructions were received'

loop_
_space_group_symop_id
_space_group_symop_operation_xyz
1 'x, y, z'
2 '-x, y, -z+1/2'
3 'x+1/2, y+1/2, z'
4 '-x+1/2, y+1/2, -z+1/2'
5 '-x, -y, -z'
6 'x, -y, z-1/2'
7 '-x+1/2, -y+1/2, -z'
8 'x+1/2, -y+1/2, z-1/2'

loop_
_atom_site_label
_atom_site_type_symbol
_atom_site_fract_x
_atom_site_fract_y
_atom_site_fract_z
_atom_site_U_iso_or_equiv
_atom_site_adp_type
_atom_site_occupancy
_atom_site_calc_flag
_atom_site_refinement_flags_posn
_atom_site_refinement_flags_adp
Zn2 Zn 0.33861(2) 0.51669(2) 0.432192(16) 0.01732(15) Uani 1 d D .
Zn6 Zn 0.66221(2) 0.56412(3) 0.820827(17) 0.01877(16) Uani 1 d D .
O11 O 0.61700(13) 0.65595(14) 0.82940(10) 0.0199(7) Uani 1 d . .
O13 O 0.68096(18) 0.73073(18) 0.81719(16) 0.0599(13) Uani 1 d . .
O17 O 0.33480(16) -0.32963(18) 0.44857(14) 0.0448(10) Uani 1 d . .
O28 O 0.37424(14) 0.41911(15) 0.42106(10) 0.0265(7) Uani 1 d . .
O32 O 0.61549(14) 0.47284(15) 0.82570(10) 0.0268(7) Uani 1 d . .
O34 O 0.38965(14) 0.60100(16) 0.42238(11) 0.0294(8) Uani 1 d . .
O37 O 0.70702(15) 0.55711(18) 0.89915(11) 0.0332(8) Uani 1 d D U
H37 H 0.7177(14) 0.5131(9) 0.9148(8) 0.050 Uiso 1 d DR .
O39 O 0.28657(15) 0.52643(16) 0.35614(10) 0.0319(8) Uani 1 d D .
H39 H 0.2786(18) 0.5709(8) 0.3426(7) 0.048 Uiso 1 d DR .
C42 C 0.38276(19) 0.2099(2) 0.44266(15) 0.0213(10) Uani 1 d . .
H42 H 0.3482 0.2026 0.4464 0.026 Uiso 1 calc R .
C45 C 0.49059(19) 0.4859(2) 0.56762(15) 0.0214(10) Uani 1 d . .
H45 H 0.5264 0.4620 0.5751 0.026 Uiso 1 calc R .
C48 C 0.5487(2) 0.7868(2) 0.83041(16) 0.0263(11) Uani 1 d . .
H48 H 0.5391 0.7390 0.8399 0.032 Uiso 1 calc R .
C53 C 0.48007(19) 0.5294(2) 0.60183(14) 0.0200(10) Uani 1 d . .
N57 N 0.74251(15) 0.56429(18) 0.81692(12) 0.0193(8) Uani 1 d . .
C68 C 0.43886(19) 1.1349(2) 0.81240(14) 0.0185(9) Uani 1 d . .
H68 H 0.4205 1.1827 0.8113 0.022 Uiso 1 calc R .
O76 O 0.32063(16) 0.34400(18) 0.44705(13) 0.0434(10) Uani 1 d . .
N77 N 0.47737(16) 0.01482(17) 0.43727(12) 0.0171(8) Uani 1 d . .
C83 C 0.4101(2) -0.2624(2) 0.43508(15) 0.0228(10) Uani 1 d . .
C87 C 0.5137(2) 0.5816(3) 0.68424(17) 0.0378(13) Uani 1 d . .
H87 H 0.4766 0.6014 0.6772 0.045 Uiso 1 calc R .
C89 C 0.41610(19) 0.1457(2) 0.44371(14) 0.0206(10) Uani 1 d . .
H89 H 0.4037 0.0959 0.4478 0.025 Uiso 1 calc R .
C92 C 0.5395(2) 1.3455(2) 0.81386(16) 0.0258(11) Uani 1 d . .
H92 H 0.5257 1.3952 0.8161 0.031 Uiso 1 calc R .
N94 N 0.26119(15) 0.52217(18) 0.44238(12) 0.0175(8) Uani 1 d . .
C95 C 0.4513(2) 0.2939(2) 0.43097(16) 0.0269(11) Uani 1 d . .
H95 H 0.4631 0.3437 0.4263 0.032 Uiso 1 calc R .
N103 N 0.52178(16) 1.06513(18) 0.81308(12) 0.0176(8) Uani 1 d . .
C109 C 0.59678(19) 0.7920(2) 0.81863(14) 0.0187(9) Uani 1 d . .
N115 N 0.61020(16) 0.56538(19) 0.74344(12) 0.0213(8) Uani 1 d . .
C119 C 0.41111(19) 1.0651(2) 0.81399(14) 0.0171(9) Uani 1 d . .
C122 C 0.3904(2) -0.1898(2) 0.44175(16) 0.0275(11) Uani 1 d . .
H122 H 0.3556 -0.1861 0.4457 0.033 Uiso 1 calc R .
C128 C 0.4610(2) -0.2660(2) 0.42801(16) 0.0267(11) Uani 1 d . .
H128 H 0.4745 -0.3144 0.4227 0.032 Uiso 1 calc R .
C129 C 0.5571(2) 0.5935(3) 0.72868(17) 0.0394(13) Uani 1 d . .
H129 H 0.5482 0.6239 0.7501 0.047 Uiso 1 calc R .
O136 O 0.66905(15) 1.40254(17) 0.79764(13) 0.0382(9) Uani 1 d . .
C140 C 0.56291(19) -0.0521(2) 0.44143(14) 0.0179(9) Uani 1 d . .
H140 H 0.5821 -0.0990 0.4421 0.021 Uiso 1 calc R .
C143 C 0.4251(2) 0.5635(3) 0.58746(16) 0.0287(11) Uani 1 d . .
H143 H 0.4155 0.5921 0.6091 0.034 Uiso 1 calc R .
C150 C 0.56083(19) 0.0879(2) 0.44287(14) 0.0177(9) Uani 1 d . .
H150 H 0.5785 0.1364 0.4444 0.021 Uiso 1 calc R .
C154 C 0.57619(19) 0.9301(2) 0.80271(15) 0.0206(10) Uani 1 d . .
H154 H 0.5859 0.9781 0.7935 0.025 Uiso 1 calc R .
C161 C 0.31169(19) 1.1216(2) 0.79204(14) 0.0213(10) Uani 1 d . .
H161 H 0.3206 1.1618 0.7755 0.026 Uiso 1 calc R .
C163 C 0.5248(2) 0.5408(2) 0.65026(15) 0.0231(10) Uani 1 d . .
C166 C 0.6097(2) 0.8638(2) 0.80417(15) 0.0260(11) Uani 1 d . .
H166 H 0.6410 0.8681 0.7953 0.031 Uiso 1 calc R .
C171 C 0.25767(19) 1.1192(2) 0.79362(15) 0.0213(10) Uani 1 d . .
H171 H 0.2307 1.1578 0.7776 0.026 Uiso 1 calc R .
C176 C 0.4860(2) 0.2302(2) 0.43258(16) 0.0266(11) Uani 1 d . .
H176 H 0.5210 0.2378 0.4296 0.032 Uiso 1 calc R .
C180 C 0.59079(18) 0.0191(2) 0.44355(14) 0.0172(9) Uani 1 d . .
C182 C 0.39888(19) 0.2852(2) 0.43620(14) 0.0203(10) Uani 1 d . .
C184 C 0.6350(2) 0.7223(2) 0.82241(16) 0.0257(11) Uani 1 d . .
C194 C 0.5817(2) 0.5114(3) 0.66499(17) 0.0439(14) Uani 1 d . .
H194 H 0.5924 0.4833 0.6437 0.053 Uiso 1 calc R .
C195 C 0.5062(2) 1.2803(2) 0.81388(15) 0.0252(10) Uani 1 d . .
H195 H 0.4701 1.2867 0.8152 0.030 Uiso 1 calc R .
C202 C 0.5924(2) 1.3383(2) 0.81058(15) 0.0217(10) Uani 1 d . .
C206 C 0.65070(18) 0.0214(2) 0.44504(14) 0.0169(9) Uani 1 d . .
C209 C 0.4470(2) 0.4788(2) 0.52236(15) 0.0244(10) Uani 1 d . .
H209 H 0.4545 0.4480 0.5004 0.029 Uiso 1 calc R .
C211 C 0.6678(2) 0.0808(2) 0.42237(15) 0.0231(10) Uani 1 d . .
H211 H 0.6425 0.1216 0.4074 0.028 Uiso 1 calc R .
C215 C 0.35317(19) 1.0643(2) 0.81499(14) 0.0190(10) Uani 1 d . .
C217 C 0.6127(2) 1.2640(2) 0.80740(17) 0.0300(11) Uani 1 d . .
H217 H 0.6480 1.2579 0.8046 0.036 Uiso 1 calc R .
N220 N 0.39527(16) 0.51298(19) 0.50800(12) 0.0206(8) Uani 1 d . .
C222 C 0.49479(19) 1.1328(2) 0.81245(14) 0.0167(9) Uani 1 d . .
C233 C 0.46900(19) 0.1547(2) 0.43867(14) 0.0185(9) Uani 1 d . .
C245 C 0.3850(2) 0.5547(3) 0.54085(16) 0.0298(11) Uani 1 d . .
H245 H 0.3490 0.5789 0.5319 0.036 Uiso 1 calc R .
C248 C 0.5155(2) 0.8522(2) 0.82798(16) 0.0226(10) Uani 1 d . .
H248 H 0.4831 0.8478 0.8353 0.027 Uiso 1 calc R .
C250 C 0.5803(2) 1.1986(2) 0.80834(16) 0.0261(11) Uani 1 d . .
H250 H 0.5946 1.1490 0.8066 0.031 Uiso 1 calc R .
C251 C 0.3368(2) 1.0071(2) 0.83944(16) 0.0251(11) Uani 1 d . .
H251 H 0.3629 0.9677 0.8556 0.030 Uiso 1 calc R .
C254 C 0.4921(2) -0.1993(2) 0.42872(16) 0.0264(11) Uani 1 d . .
H254 H 0.5264 -0.2031 0.4242 0.032 Uiso 1 calc R .
C259 C 0.52731(19) 1.2049(2) 0.81187(14) 0.0188(9) Uani 1 d . .
C272 C 0.7226(2) 0.0789(2) 0.42222(16) 0.0256(11) Uani 1 d . .
H272 H 0.7332 0.1196 0.4071 0.031 Uiso 1 calc R .
C276 C 0.50432(19) 0.0835(2) 0.43991(14) 0.0164(9) Uani 1 d . .
C278 C 0.50590(19) -0.0526(2) 0.43821(13) 0.0154(9) Uani 1 d . .
C280 C 0.52968(19) 0.9253(2) 0.81463(14) 0.0170(9) Uani 1 d . .
C282 C 0.44023(19) 0.9949(2) 0.81460(14) 0.0175(9) Uani 1 d . .
H282 H 0.4230 0.9471 0.8156 0.021 Uiso 1 calc R .
C287 C 0.4211(2) -0.1229(2) 0.44273(16) 0.0242(10) Uani 1 d . .
H287 H 0.4072 -0.0749 0.4479 0.029 Uiso 1 calc R .
C289 C 0.6218(2) 0.5243(3) 0.71110(16) 0.0385(13) Uani 1 d . .
H289 H 0.6589 0.5033 0.7201 0.046 Uiso 1 calc R .
C293 C 0.3748(2) -0.3345(2) 0.43532(16) 0.0270(11) Uani 1 d . .
C295 C 0.2823(2) 1.0080(2) 0.84007(15) 0.0236(10) Uani 1 d . .
H295 H 0.2725 0.9691 0.8568 0.028 Uiso 1 calc R .
C300 C 0.2562(3) 0.4670(4) 0.3231(2) 0.0605(18) Uani 1 d D .
H30A H 0.2842 0.4301 0.3205 0.073 Uiso 1 calc R .
H30B H 0.2359 0.4907 0.2919 0.073 Uiso 1 calc R .
C302 C 0.6917(2) -0.0342(2) 0.46860(15) 0.0272(11) Uani 1 d . .
H302 H 0.6835 -0.0726 0.4865 0.033 Uiso 1 calc R .
C307 C 0.49469(19) 0.9970(2) 0.81375(14) 0.0168(9) Uani 1 d . .
C314 C 0.3618(2) 0.3533(2) 0.43452(15) 0.0238(10) Uani 1 d . .
C317 C 0.47244(18) -0.1254(2) 0.43620(14) 0.0153(9) Uani 1 d . .
C322 C 0.7454(2) -0.0333(2) 0.46577(15) 0.0246(10) Uani 1 d . .
H322 H 0.7717 -0.0731 0.4808 0.030 Uiso 1 calc R .
C330 C 0.6282(2) 1.4080(2) 0.81050(15) 0.0243(10) Uani 1 d . .
C333 C 0.2151(3) 0.4251(4) 0.3357(2) 0.069(2) Uani 1 d . .
H33A H 0.2004 0.3811 0.3147 0.103 Uiso 1 calc GR .
H33B H 0.1835 0.4592 0.3328 0.103 Uiso 1 calc GR .
H33C H 0.2337 0.4069 0.3680 0.103 Uiso 1 calc GR .
C6 C 0.7387(3) 0.6912(5) 0.9400(3) 0.107(3) Uani 1 d . U
H6A H 0.7410 0.7309 0.9186 0.161 Uiso 1 calc GR .
H6B H 0.7658 0.7028 0.9718 0.161 Uiso 1 calc GR .
H6C H 0.7000 0.6898 0.9389 0.161 Uiso 1 calc GR .
C12 C 0.7540(4) 0.6086(5) 0.9243(4) 0.138(4) Uani 1 d D U
H12A H 0.7752 0.6178 0.9044 0.165 Uiso 1 calc R .
H12B H 0.7801 0.5817 0.9527 0.165 Uiso 1 calc R .

loop_
_atom_site_aniso_label
_atom_site_aniso_U_11
_atom_site_aniso_U_22
_atom_site_aniso_U_33
_atom_site_aniso_U_23
_atom_site_aniso_U_13
_atom_site_aniso_U_12
Zn2 0.0184(3) 0.0100(2) 0.0265(3) -0.00083(19) 0.0121(2) -0.0008(2)
Zn6 0.0165(3) 0.0140(3) 0.0286(3) -0.0010(2) 0.0120(2) 0.0000(2)
O11 0.0253(19) 0.0083(13) 0.0272(16) -0.0021(11) 0.0118(14) -0.0021(12)
O13 0.057(3) 0.0206(18) 0.130(4) 0.006(2) 0.067(3) 0.0047(18)
O17 0.041(2) 0.0242(17) 0.082(3) 0.0057(18) 0.037(2) -0.0048(17)
O28 0.035(2) 0.0129(15) 0.0305(17) 0.0014(12) 0.0115(15) 0.0038(14)
O32 0.037(2) 0.0144(15) 0.0321(17) 0.0007(13) 0.0175(16) -0.0025(14)
O34 0.031(2) 0.0138(15) 0.0405(18) 0.0019(14) 0.0117(16) -0.0057(14)
O37 0.032(2) 0.0341(18) 0.0300(18) -0.0001(14) 0.0091(16) 0.0014(16)
O39 0.042(2) 0.0207(16) 0.0272(17) 0.0002(13) 0.0074(16) -0.0079(16)
C42 0.018(3) 0.021(2) 0.031(2) -0.0005(19) 0.016(2) 0.0003(19)
C45 0.017(3) 0.017(2) 0.031(2) 0.0030(18) 0.010(2) 0.0091(19)
C48 0.033(3) 0.009(2) 0.040(3) 0.0000(19) 0.018(2) -0.002(2)
C53 0.020(3) 0.018(2) 0.024(2) 0.0050(17) 0.012(2) -0.003(2)
N57 0.016(2) 0.0144(17) 0.0275(19) 0.0009(15) 0.0084(17) 0.0029(15)
C68 0.021(3) 0.0100(19) 0.027(2) -0.0016(17) 0.013(2) -0.0009(18)
O76 0.045(3) 0.0303(19) 0.068(3) 0.0096(17) 0.037(2) 0.0165(17)
N77 0.019(2) 0.0109(16) 0.0241(18) -0.0003(14) 0.0118(16) -0.0003(15)
C83 0.019(3) 0.015(2) 0.032(2) 0.0045(18) 0.008(2) -0.0001(19)
C87 0.023(3) 0.048(3) 0.037(3) -0.010(2) 0.006(2) 0.016(2)
C89 0.025(3) 0.013(2) 0.028(2) -0.0001(17) 0.014(2) 0.0011(19)
C92 0.029(3) 0.011(2) 0.041(3) 0.0040(19) 0.018(2) 0.004(2)
N94 0.017(2) 0.0101(16) 0.0252(18) 0.0009(14) 0.0085(16) 0.0030(15)
C95 0.036(3) 0.007(2) 0.042(3) -0.0006(19) 0.021(2) -0.002(2)
N103 0.018(2) 0.0145(17) 0.0259(19) 0.0003(14) 0.0144(17) -0.0020(15)
C109 0.021(3) 0.014(2) 0.024(2) -0.0027(17) 0.012(2) -0.0008(18)
N115 0.019(2) 0.0199(18) 0.0239(19) 0.0003(15) 0.0072(16) -0.0053(16)
C119 0.016(3) 0.0126(19) 0.023(2) 0.0001(16) 0.0083(19) 0.0002(18)
C122 0.023(3) 0.020(2) 0.049(3) 0.003(2) 0.024(2) -0.001(2)
C128 0.028(3) 0.012(2) 0.044(3) -0.0035(19) 0.019(2) 0.002(2)
C129 0.033(3) 0.044(3) 0.039(3) -0.012(2) 0.012(3) 0.017(3)
O136 0.032(2) 0.0226(17) 0.068(2) -0.0037(16) 0.029(2) -0.0076(16)
C140 0.024(3) 0.0080(19) 0.024(2) 0.0005(16) 0.012(2) 0.0034(18)
C143 0.022(3) 0.039(3) 0.030(2) -0.003(2) 0.015(2) 0.003(2)
C150 0.021(3) 0.0061(18) 0.030(2) -0.0014(16) 0.014(2) -0.0046(18)
C154 0.022(3) 0.016(2) 0.029(2) 0.0027(18) 0.016(2) -0.0016(19)
C161 0.027(3) 0.015(2) 0.027(2) 0.0027(17) 0.016(2) 0.001(2)
C163 0.023(3) 0.022(2) 0.031(2) 0.0039(18) 0.017(2) -0.002(2)
C166 0.033(3) 0.021(2) 0.034(3) 0.0000(19) 0.024(2) 0.001(2)
C171 0.019(3) 0.012(2) 0.034(2) 0.0025(18) 0.012(2) 0.0048(19)
C176 0.025(3) 0.020(2) 0.045(3) -0.001(2) 0.025(2) 0.001(2)
C180 0.015(2) 0.018(2) 0.020(2) -0.0007(17) 0.0074(18) 0.0023(19)
C182 0.022(3) 0.016(2) 0.022(2) -0.0015(17) 0.008(2) 0.0050(19)
C184 0.028(3) 0.018(2) 0.038(3) -0.0033(19) 0.020(2) 0.001(2)
C194 0.029(3) 0.079(4) 0.029(3) -0.011(3) 0.017(2) 0.008(3)
C195 0.027(3) 0.020(2) 0.037(3) -0.0011(19) 0.021(2) 0.001(2)
C202 0.022(3) 0.019(2) 0.027(2) 0.0000(18) 0.012(2) -0.0037(19)
C206 0.016(3) 0.0071(18) 0.031(2) -0.0010(17) 0.013(2) 0.0004(18)
C209 0.027(3) 0.026(2) 0.024(2) -0.0037(19) 0.014(2) 0.006(2)
C211 0.026(3) 0.012(2) 0.033(2) 0.0040(18) 0.012(2) 0.0034(19)
C215 0.022(3) 0.013(2) 0.023(2) -0.0059(17) 0.009(2) 0.0009(19)
C217 0.023(3) 0.021(2) 0.050(3) 0.000(2) 0.019(2) -0.005(2)
N220 0.018(2) 0.0198(18) 0.0277(19) -0.0004(15) 0.0134(17) 0.0008(17)
C222 0.020(3) 0.0111(19) 0.020(2) 0.0014(16) 0.0095(19) 0.0002(18)
C233 0.019(3) 0.014(2) 0.026(2) 0.0005(17) 0.013(2) 0.0023(18)
C245 0.020(3) 0.036(3) 0.034(3) -0.003(2) 0.012(2) 0.004(2)
C248 0.019(3) 0.017(2) 0.041(3) -0.0039(19) 0.021(2) -0.0048(19)
C250 0.028(3) 0.011(2) 0.040(3) 0.0004(18) 0.015(2) -0.0006(19)
C251 0.028(3) 0.013(2) 0.034(3) 0.0032(18) 0.013(2) 0.005(2)
C254 0.025(3) 0.014(2) 0.047(3) -0.0041(19) 0.021(2) -0.003(2)
C259 0.017(3) 0.016(2) 0.027(2) -0.0014(17) 0.011(2) -0.0021(18)
C272 0.025(3) 0.013(2) 0.040(3) 0.0030(19) 0.015(2) 0.000(2)
C276 0.019(3) 0.0094(19) 0.021(2) -0.0007(16) 0.0084(19) 0.0011(17)
C278 0.019(3) 0.0093(19) 0.020(2) -0.0025(16) 0.0092(19) 0.0024(17)
C280 0.021(3) 0.0071(19) 0.021(2) -0.0025(16) 0.0062(19) -0.0001(17)
C282 0.018(3) 0.0108(19) 0.024(2) 0.0008(16) 0.0086(19) -0.0025(18)
C287 0.026(3) 0.010(2) 0.041(3) 0.0028(18) 0.018(2) 0.0063(19)
C289 0.021(3) 0.070(4) 0.026(2) -0.001(3) 0.011(2) 0.015(3)
C293 0.025(3) 0.018(2) 0.035(3) 0.0070(19) 0.010(2) -0.002(2)
C295 0.022(3) 0.016(2) 0.033(2) 0.0025(18) 0.012(2) -0.0005(19)
C300 0.071(5) 0.063(4) 0.045(3) -0.008(3) 0.021(3) -0.019(4)
C302 0.027(3) 0.024(2) 0.032(2) 0.006(2) 0.013(2) 0.001(2)
C307 0.021(3) 0.0089(19) 0.021(2) -0.0019(16) 0.0083(19) -0.0022(17)
C314 0.029(3) 0.014(2) 0.030(2) -0.0018(18) 0.014(2) 0.004(2)
C317 0.014(2) 0.0111(19) 0.021(2) 0.0025(16) 0.0063(18) 0.0006(17)
C322 0.021(3) 0.022(2) 0.036(3) 0.0043(19) 0.016(2) 0.004(2)
C330 0.026(3) 0.016(2) 0.030(2) 0.0002(18) 0.010(2) 0.000(2)
C333 0.079(6) 0.061(4) 0.061(4) -0.019(3) 0.022(4) -0.034(4)
C6 0.054(5) 0.134(7) 0.114(6) -0.075(6) 0.013(5) 0.025(5)
C12 0.123(9) 0.116(7) 0.145(9) -0.050(7) 0.024(7) -0.014(6)

loop_
_atom_type_symbol
_atom_type_description
_atom_type_scat_dispersion_real
_atom_type_scat_dispersion_imag
_atom_type_scat_source
C C 0.0033 0.0016 'International Tables Vol C Tables 4.2.6.8 and 6.1.1.4'
H H 0.0000 0.0000 'International Tables Vol C Tables 4.2.6.8 and 6.1.1.4'
N N 0.0061 0.0033 'International Tables Vol C Tables 4.2.6.8 and 6.1.1.4'
O O 0.0106 0.0060 'International Tables Vol C Tables 4.2.6.8 and 6.1.1.4'
Zn Zn 0.2839 1.4301 'International Tables Vol C Tables 4.2.6.8 and 6.1.1.4'

loop_
_geom_angle_atom_site_label_1
_geom_angle_atom_site_label_2
_geom_angle_atom_site_label_3
_geom_angle
_geom_angle_site_symmetry_1
_geom_angle_site_symmetry_3
O28 Zn2 O34 102.34(12) . .
O28 Zn2 O39 89.93(12) . .
O28 Zn2 N94 125.03(12) . .
O28 Zn2 N220 90.68(12) . .
O34 Zn2 O39 86.03(12) . .
O34 Zn2 N94 132.18(12) . .
O34 Zn2 N220 89.84(13) . .
O39 Zn2 N220 175.86(12) . .
N94 Zn2 O39 87.79(13) . .
N94 Zn2 N220 95.20(13) . .
O11 Zn6 O37 88.19(11) . .
O11 Zn6 N57 128.39(12) . .
O11 Zn6 N115 90.63(12) . .
O32 Zn6 O11 102.60(12) . .
O32 Zn6 O37 86.25(12) . .
O32 Zn6 N57 128.57(12) . .
O32 Zn6 N115 88.61(12) . .
N57 Zn6 O37 88.84(13) . .
N57 Zn6 N115 96.22(13) . .
N115 Zn6 O37 174.35(13) . .
C184 O11 Zn6 114.5(3) . .
C314 O28 Zn2 119.7(3) . .
C330 O32 Zn6 113.8(3) 1_545 .
C293 O34 Zn2 106.6(3) 1_565 .
C12 O37 Zn6 120.3(5) . .
C300 O39 Zn2 129.1(3) . .
C89 C42 C182 122.2(4) . .
C209 C45 C53 119.1(4) . .
C248 C48 C109 120.2(4) . .
C45 C53 C143 116.6(4) . .
C45 C53 C163 122.0(4) . .
C143 C53 C163 121.4(4) . .
C171 N57 Zn6 122.1(3) 3_545 .
C171 N57 C295 118.0(4) 3_545 3_545
C295 N57 Zn6 119.9(3) 3_545 .
C119 C68 C222 119.6(4) . .
C276 N77 C278 119.6(4) . .
C122 C83 C128 118.3(4) . .
C122 C83 C293 118.8(4) . .
C128 C83 C293 122.9(4) . .
C163 C87 C129 120.3(5) . .
C42 C89 C233 120.3(4) . .
C202 C92 C195 121.7(4) . .
C272 N94 Zn2 120.7(3) 3_455 .
C272 N94 C322 116.3(4) 3_455 3_455
C322 N94 Zn2 122.8(3) 3_455 .
C176 C95 C182 121.6(4) . .
C222 N103 C307 119.2(4) . .
C48 C109 C184 121.4(3) . .
C166 C109 C48 118.6(4) . .
C166 C109 C184 120.0(4) . .
C129 N115 Zn6 117.0(3) . .
C129 N115 C289 115.5(4) . .
C289 N115 Zn6 125.5(3) . .
C68 C119 C215 121.6(3) . .
C68 C119 C282 117.8(4) . .
C282 C119 C215 120.6(3) . .
C287 C122 C83 121.1(4) . .
C254 C128 C83 121.0(4) . .
N115 C129 C87 125.2(4) . .
C180 C140 C278 119.5(3) . .
C245 C143 C53 119.8(4) . .
C276 C150 C180 119.3(3) . .
C280 C154 C166 120.9(4) . .
C171 C161 C215 120.5(4) . .
C87 C163 C53 121.8(4) . .
C87 C163 C194 115.4(4) . .
C194 C163 C53 122.8(4) . .
C109 C166 C154 120.6(4) . .
N57 C171 C161 122.8(4) 3_455 .
C95 C176 C233 120.6(4) . .
C140 C180 C206 120.6(3) . .
C150 C180 C140 118.5(4) . .
C150 C180 C206 120.9(3) . .
C42 C182 C95 117.2(4) . .
C42 C182 C314 121.2(4) . .
C95 C182 C314 121.6(4) . .
O11 C184 C109 117.4(4) . .
O13 C184 O11 122.7(4) . .
O13 C184 C109 119.9(4) . .
C289 C194 C163 120.0(4) . .
C92 C195 C259 119.7(4) . .
C92 C202 C217 118.7(4) . .
C92 C202 C330 122.0(4) . .
C217 C202 C330 119.3(4) . .
C211 C206 C180 121.1(4) . .
C302 C206 C180 122.3(4) . .
C302 C206 C211 116.6(4) . .
N220 C209 C45 124.6(4) . .
C272 C211 C206 119.6(4) . .
C161 C215 C119 121.9(4) . .
C251 C215 C119 121.9(4) . .
C251 C215 C161 116.2(4) . .
C202 C217 C250 119.9(4) . .
C209 N220 Zn2 119.9(3) . .
C209 N220 C245 116.3(4) . .
C245 N220 Zn2 122.9(3) . .
C68 C222 C259 122.4(3) . .
N103 C222 C68 121.6(3) . .
N103 C222 C259 116.0(4) . .
C89 C233 C276 119.1(3) . .
C176 C233 C89 118.0(4) . .
C176 C233 C276 122.9(4) . .
N220 C245 C143 123.4(4) . .
C48 C248 C280 121.1(4) . .
C259 C250 C217 122.0(4) . .
C295 C251 C215 120.7(4) . .
C128 C254 C317 120.7(4) . .
C195 C259 C222 122.8(4) . .
C250 C259 C195 117.9(4) . .
C250 C259 C222 119.3(3) . .
N94 C272 C211 123.9(4) 3_545 .
N77 C276 C150 122.0(3) . .
N77 C276 C233 115.4(4) . .
C150 C276 C233 122.6(3) . .
N77 C278 C140 121.2(3) . .
N77 C278 C317 115.1(4) . .
C140 C278 C317 123.7(3) . .
C154 C280 C248 118.6(4) . .
C154 C280 C307 120.4(3) . .
C248 C280 C307 121.0(4) . .
C307 C282 C119 119.6(4) . .
C122 C287 C317 121.5(4) . .
N115 C289 C194 123.5(5) . .
O17 C293 O34 122.7(4) . 1_545
O17 C293 C83 120.3(4) . .
O34 C293 C83 117.0(4) 1_545 .
N57 C295 C251 121.8(4) 3_455 .
O39 C300 C333 113.7(5) . .
C206 C302 C322 120.3(4) . .
N103 C307 C280 114.0(4) . .
N103 C307 C282 122.2(3) . .
C282 C307 C280 123.8(3) . .
O28 C314 C182 118.0(4) . .
O76 C314 O28 123.5(4) . .
O76 C314 C182 118.5(4) . .
C254 C317 C278 121.8(4) . .
C287 C317 C254 117.4(4) . .
C287 C317 C278 120.9(3) . .
N94 C322 C302 123.1(4) 3_545 .
O32 C330 C202 116.4(4) 1_565 .
O136 C330 O32 122.4(4) . 1_565
O136 C330 C202 121.1(4) . .
O37 C12 C6 117.6(7) . .

loop_
_geom_bond_atom_site_label_1
_geom_bond_atom_site_label_2
_geom_bond_distance
_geom_bond_site_symmetry_2
Zn2 O28 1.983(3) .
Zn2 O34 2.028(3) .
Zn2 O39 2.170(3) .
Zn2 N94 2.092(3) .
Zn2 N220 2.181(4) .
Zn6 O11 2.013(3) .
Zn6 O32 1.991(3) .
Zn6 O37 2.204(3) .
Zn6 N57 2.069(3) .
Zn6 N115 2.197(3) .
O11 C184 1.268(5) .
O13 C184 1.237(5) .
O17 C293 1.229(5) .
O28 C314 1.277(5) .
O32 C330 1.289(5) 1_545
O34 C293 1.275(5) 1_565
O37 C12 1.422(9) .
O39 C300 1.419(6) .
C42 C89 1.371(5) .
C42 C182 1.386(5) .
C45 C53 1.392(5) .
C45 C209 1.383(6) .
C48 C109 1.394(6) .
C48 C248 1.378(6) .
C53 C143 1.396(6) .
C53 C163 1.468(6) .
N57 C171 1.323(5) 3_545
N57 C295 1.362(5) 3_545
C68 C119 1.390(5) .
C68 C222 1.405(6) .
O76 C314 1.249(5) .
N77 C276 1.340(5) .
N77 C278 1.349(5) .
C83 C122 1.380(6) .
C83 C128 1.381(6) .
C83 C293 1.517(6) .
C87 C129 1.373(7) .
C87 C163 1.371(6) .
C89 C233 1.407(6) .
C92 C195 1.392(6) .
C92 C202 1.378(6) .
N94 C272 1.333(5) 3_455
N94 C322 1.339(5) 3_455
C95 C176 1.382(6) .
C95 C182 1.396(6) .
N103 C222 1.336(5) .
N103 C307 1.351(5) .
C109 C166 1.385(5) .
C109 C184 1.503(6) .
N115 C129 1.316(6) .
N115 C289 1.338(5) .
C119 C215 1.469(6) .
C119 C282 1.400(5) .
C122 C287 1.371(6) .
C128 C254 1.376(6) .
O136 C330 1.241(5) .
C140 C180 1.390(5) .
C140 C278 1.396(6) .
C143 C245 1.385(6) .
C150 C180 1.390(5) .
C150 C276 1.388(6) .
C154 C166 1.400(6) .
C154 C280 1.360(6) .
C161 C171 1.378(6) .
C161 C215 1.395(6) .
C163 C194 1.408(6) .
C171 N57 1.322(5) 3_455
C176 C233 1.394(5) .
C180 C206 1.488(6) .
C182 C314 1.477(6) .
C194 C289 1.383(7) .
C195 C259 1.400(5) .
C202 C217 1.383(6) .
C202 C330 1.493(6) .
C206 C211 1.391(5) .
C206 C302 1.372(6) .
C209 N220 1.328(5) .
C211 C272 1.378(6) .
C215 C251 1.389(5) .
C217 C250 1.389(6) .
N220 C245 1.339(5) .
C222 C259 1.481(5) .
C233 C276 1.495(5) .
C248 C280 1.402(5) .
C250 C259 1.382(6) .
C251 C295 1.377(6) .
C254 C317 1.405(5) .
C272 N94 1.333(5) 3_545
C278 C317 1.487(5) .
C280 C307 1.500(5) .
C282 C307 1.379(6) .
C287 C317 1.383(6) .
C293 O34 1.275(5) 1_545
C295 N57 1.362(5) 3_455
C300 C333 1.433(8) .
C302 C322 1.386(6) .
C322 N94 1.339(5) 3_545
C330 O32 1.289(5) 1_565
C6 C12 1.585(10) .

loop_
_platon_squeeze_void_nr
_platon_squeeze_void_average_x
_platon_squeeze_void_average_y
_platon_squeeze_void_average_z
_platon_squeeze_void_volume
_platon_squeeze_void_count_electrons
_platon_squeeze_void_content
1 0.750 0.250 0.000 602 132 ' '
2 0.250 0.250 0.500 602 133 ' '
3 0.371 0.246 0.044 21 5 ' '
4 0.629 0.246 0.456 21 5 ' '
5 0.871 0.254 0.544 21 5 ' '
6 0.129 0.254 0.956 21 5 ' '
7 0.250 0.750 0.000 602 132 ' '
8 0.750 0.750 0.500 602 133 ' '
9 0.871 0.746 0.044 21 5 ' '
10 0.129 0.746 0.456 21 5 ' '
11 0.371 0.754 0.544 21 5 ' '
12 0.629 0.754 0.956 21 5 ' '
